data_2205726
loop_
_publ_author_name
'Duan, Xine'
'Zhang, Zhao'
'Huo, Fangjun'

_publ_section_title
;
 1,2-Bis(ferrocenylcarbonylthioureido)ethane chloroform disolvate
;
_journal_issue 5
_journal_name_full 'Acta Crystallographica Section E'
_journal_page_first m1004
_journal_page_last m1005
_journal_paper_doi 10.1107/S1600536805012705
_journal_volume 61
_journal_year 2005
_chemical_formula_iupac '[Fe2 (C5 H5)2 (C16 H16 N4 O2 S2)], 2C H Cl3'
_chemical_formula_moiety 'C26 H26 Fe2 N4 O2 S2, 2C H Cl3'
_chemical_formula_sum 'C28 H28 Cl6 Fe2 N4 O2 S2'
_chemical_formula_weight 841.06
_chemical_name_common 'Bis(ferrocenoyl thioureylene)ethane'
_chemical_name_systematic
;
1,2-Bis(ferrocenylcarbonylthioureido)ethane chloroform trisolvate
;
_space_group_IT_number 2
_symmetry_cell_setting triclinic
_symmetry_space_group_name_Hall '-P 1'
_symmetry_space_group_name_H-M 'P -1'
_atom_sites_solution_hydrogens geom
_atom_sites_solution_primary direct
_atom_sites_solution_secondary difmap
_audit_creation_method SHELXL-97
_cell_angle_alpha 96.481(5)
_cell_angle_beta 111.579(5)
_cell_angle_gamma 116.199(5)
_cell_formula_units_Z 1
_cell_length_a 9.705(4)
_cell_length_b 10.205(4)
_cell_length_c 10.866(4)
_cell_measurement_reflns_used 3333513
_cell_measurement_temperature 183(2)
_cell_measurement_theta_max 25.43
_cell_measurement_theta_min 2.36
_cell_volume 847.7(6)
_computing_cell_refinement 'SAINT (Bruker, 2000)'
_computing_data_collection 'SMART (Bruker, 2000)'
_computing_data_reduction SAINT
_computing_molecular_graphics 'SHELXTL (Bruker, 2000)'
_computing_publication_material SHELXTL
_computing_structure_refinement 'SHELXL97 (Sheldrick, 2000)'
_computing_structure_solution 'SHELXS97 (Sheldrick, 2000)'
_diffrn_ambient_temperature 183(2)
_diffrn_detector_area_resol_mean '100x100 microns'
_diffrn_measured_fraction_theta_full 0.975
_diffrn_measured_fraction_theta_max 0.975
_diffrn_measurement_device_type 'Bruker SMART CCD area-detector'
_diffrn_measurement_method \w
_diffrn_radiation_monochromator graphite
_diffrn_radiation_source 'fine-focus sealed tube'
_diffrn_radiation_type MoK\a
_diffrn_radiation_wavelength 0.71073
_diffrn_reflns_av_R_equivalents 0.0234
_diffrn_reflns_av_sigmaI/netI 0.0491
_diffrn_reflns_limit_h_max 11
_diffrn_reflns_limit_h_min -11
_diffrn_reflns_limit_k_max 12
_diffrn_reflns_limit_k_min -8
_diffrn_reflns_limit_l_max 12
_diffrn_reflns_limit_l_min -12
_diffrn_reflns_number 2927
_diffrn_reflns_theta_full 25.01
_diffrn_reflns_theta_max 25.01
_diffrn_reflns_theta_min 2.36
_diffrn_standards_decay_% 2.87
_diffrn_standards_interval_count 0
_diffrn_standards_interval_time 0
_diffrn_standards_number 0
_exptl_absorpt_coefficient_mu 1.486
_exptl_absorpt_correction_T_max 0.866
_exptl_absorpt_correction_T_min 0.664
_exptl_absorpt_correction_type multi-scan
_exptl_absorpt_process_details '(SADABS; Sheldrick, 1996)'
_exptl_crystal_colour yellow
_exptl_crystal_density_diffrn 1.648
_exptl_crystal_density_method 'not measured'
_exptl_crystal_description slab
_exptl_crystal_F_000 426
_exptl_crystal_size_max 0.30
_exptl_crystal_size_mid 0.30
_exptl_crystal_size_min 0.10
_refine_diff_density_max 0.631
_refine_diff_density_min -0.581
_refine_ls_extinction_method none
_refine_ls_goodness_of_fit_ref 1.127
_refine_ls_hydrogen_treatment constr
_refine_ls_matrix_type full
_refine_ls_number_parameters 200
_refine_ls_number_reflns 2921
_refine_ls_number_restraints 0
_refine_ls_restrained_S_all 1.127
_refine_ls_R_factor_all 0.0749
_refine_ls_R_factor_gt 0.0684
_refine_ls_shift/su_max 0.000
_refine_ls_shift/su_mean 0.000
_refine_ls_structure_factor_coef Fsqd
_refine_ls_weighting_details 'calc w = 1/[\s^2^(Fo^2^)+(0.0632P)^2^+1.4465P] where P = (Fo^2^+2Fc^2^)/3'
_refine_ls_weighting_scheme calc
_refine_ls_wR_factor_gt 0.1554
_refine_ls_wR_factor_ref 0.1591
_reflns_number_gt 2619
_reflns_number_total 2921
_reflns_threshold_expression I>2\s(I)
_cod_data_source_file hb6186.cif
_cod_data_source_block I
_cod_original_cell_volume 847.6(6)
_cod_database_code 2205726
_cod_database_fobs_code 2205726

loop_
_symmetry_equiv_pos_as_xyz
'x, y, z'
'-x, -y, -z'

loop_
_atom_site_label
_atom_site_fract_x
_atom_site_fract_y
_atom_site_fract_z
_atom_site_U_iso_or_equiv
_atom_site_adp_type
_atom_site_calc_flag
_atom_site_refinement_flags
_atom_site_occupancy
_atom_site_type_symbol
Fe1 0.66907(9) 0.85815(8) 0.25395(7) 0.0365(3) Uani d . 1 Fe
C2 0.6976(7) 0.7286(6) 0.1210(6) 0.0471(13) Uani d . 1 C
H2 0.7476 0.7632 0.0618 0.056 Uiso calc R 1 H
C11 0.3892(6) 0.6422(6) -0.0490(5) 0.0373(11) Uani d . 1 C
C1 0.5178(6) 0.6628(6) 0.0857(5) 0.0393(12) Uani d . 1 C
Cl1 0.5229(3) 0.7298(3) 0.5776(2) 0.0957(7) Uani d . 1 Cl
Cl2 0.8113(4) 0.7106(3) 0.7599(4) 0.1353(12) Uani d . 1 Cl
C5 0.5013(6) 0.6289(6) 0.2059(5) 0.0391(12) Uani d . 1 C
H5 0.3970 0.5846 0.2135 0.047 Uiso calc R 1 H
N1 0.2178(5) 0.5665(5) -0.0748(4) 0.0392(10) Uani d . 1 N
H15 0.2000 0.5557 -0.0018 0.047 Uiso calc R 1 H
O1 0.4297(4) 0.6873(5) -0.1377(4) 0.0507(10) Uani d . 1 O
N2 0.0963(5) 0.5430(5) -0.3089(4) 0.0424(11) Uani d . 1 N
H16 0.2037 0.6080 -0.2909 0.039(14) Uiso calc R 1 H
C13 -0.0397(6) 0.4845(7) -0.4516(5) 0.0451(13) Uani d . 1 C
H13A -0.1071 0.5357 -0.4592 0.054 Uiso calc R 1 H
H13B -0.1200 0.3718 -0.4784 0.054 Uiso calc R 1 H
C14 0.6906(9) 0.7967(9) 0.7493(9) 0.079(2) Uani d . 1 C
H17 0.6360 0.7677 0.8118 0.095 Uiso calc R 1 H
Cl3 0.8232(3) 0.9985(3) 0.8082(3) 0.0992(7) Uani d . 1 Cl
C12 0.0702(6) 0.5054(6) -0.2039(5) 0.0363(11) Uani d . 1 C
C8 0.8605(8) 1.0824(7) 0.3653(7) 0.0622(17) Uani d . 1 C
H8 0.9819 1.1222 0.4070 0.075 Uiso calc R 1 H
C3 0.7876(7) 0.7333(7) 0.2589(6) 0.0507(14) Uani d . 1 C
H3 0.9082 0.7705 0.3081 0.061 Uiso calc R 1 H
C6 0.5849(9) 1.0058(7) 0.2102(8) 0.0671(18) Uani d . 1 C
H6 0.4876 0.9855 0.1276 0.081 Uiso calc R 1 H
C7 0.7564(9) 1.0692(7) 0.2291(8) 0.0667(18) Uani d . 1 C
H7 0.7941 1.0976 0.1619 0.080 Uiso calc R 1 H
S1 -0.12359(17) 0.38476(19) -0.21840(15) 0.0530(4) Uani d . 1 S
C4 0.6675(7) 0.6732(6) 0.3108(6) 0.0469(13) Uani d . 1 C
H4 0.6940 0.6639 0.4015 0.056 Uiso calc R 1 H
C9 0.7533(9) 1.0262(7) 0.4303(7) 0.0590(16) Uani d . 1 C
H9 0.7907 1.0218 0.5229 0.071 Uiso calc R 1 H
C10 0.5810(9) 0.9775(7) 0.3330(8) 0.0639(17) Uani d . 1 C
H10 0.4818 0.9342 0.3478 0.077 Uiso calc R 1 H

loop_
_atom_site_aniso_label
_atom_site_aniso_U_11
_atom_site_aniso_U_22
_atom_site_aniso_U_33
_atom_site_aniso_U_12
_atom_site_aniso_U_13
_atom_site_aniso_U_23
Fe1 0.0285(4) 0.0375(4) 0.0334(4) 0.0132(3) 0.0107(3) 0.0093(3)
C2 0.031(3) 0.055(3) 0.041(3) 0.017(3) 0.014(2) 0.003(3)
C11 0.028(3) 0.032(3) 0.038(3) 0.008(2) 0.014(2) 0.004(2)
C1 0.029(3) 0.037(3) 0.042(3) 0.011(2) 0.017(2) 0.007(2)
Cl1 0.0927(15) 0.0991(16) 0.0835(14) 0.0353(13) 0.0505(13) 0.0235(12)
Cl2 0.115(2) 0.122(2) 0.257(4) 0.0841(18) 0.127(2) 0.117(2)
C5 0.032(3) 0.042(3) 0.038(3) 0.016(2) 0.014(2) 0.017(2)
N1 0.028(2) 0.051(3) 0.030(2) 0.015(2) 0.0140(18) 0.0108(19)
O1 0.0298(19) 0.069(3) 0.039(2) 0.0140(19) 0.0167(17) 0.0178(19)
N2 0.026(2) 0.047(3) 0.036(2) 0.007(2) 0.0118(19) 0.012(2)
C13 0.032(3) 0.056(3) 0.036(3) 0.018(3) 0.011(2) 0.013(3)
C14 0.066(5) 0.099(6) 0.111(6) 0.045(4) 0.068(5) 0.062(5)
Cl3 0.0772(14) 0.0878(15) 0.1106(18) 0.0336(12) 0.0376(13) 0.0238(13)
C12 0.028(2) 0.039(3) 0.032(3) 0.013(2) 0.012(2) 0.007(2)
C8 0.049(4) 0.040(3) 0.059(4) 0.008(3) 0.012(3) 0.002(3)
C3 0.032(3) 0.055(4) 0.054(4) 0.025(3) 0.010(3) 0.008(3)
C6 0.071(5) 0.052(4) 0.073(5) 0.040(4) 0.018(4) 0.021(3)
C7 0.074(5) 0.042(3) 0.076(5) 0.018(3) 0.040(4) 0.027(3)
S1 0.0286(7) 0.0682(10) 0.0425(8) 0.0122(7) 0.0153(6) 0.0139(7)
C4 0.050(3) 0.044(3) 0.044(3) 0.028(3) 0.014(3) 0.016(3)
C9 0.064(4) 0.051(4) 0.045(3) 0.023(3) 0.022(3) 0.005(3)
C10 0.066(4) 0.053(4) 0.078(5) 0.034(3) 0.039(4) 0.010(3)

loop_
_atom_type_symbol
_atom_type_description
_atom_type_scat_dispersion_real
_atom_type_scat_dispersion_imag
_atom_type_scat_source
C C 0.0033 0.0016 'International Tables Vol C Tables 4.2.6.8 and 6.1.1.4'
H H 0.0000 0.0000 'International Tables Vol C Tables 4.2.6.8 and 6.1.1.4'
N N 0.0061 0.0033 'International Tables Vol C Tables 4.2.6.8 and 6.1.1.4'
O O 0.0106 0.0060 'International Tables Vol C Tables 4.2.6.8 and 6.1.1.4'
Fe Fe 0.3463 0.8444 'International Tables Vol C Tables 4.2.6.8 and 6.1.1.4'
Cl Cl 0.1484 0.1585 'International Tables Vol C Tables 4.2.6.8 and 6.1.1.4'
S S 0.1246 0.1234 'International Tables Vol C Tables 4.2.6.8 and 6.1.1.4'

loop_
_geom_angle_atom_site_label_1
_geom_angle_atom_site_label_2
_geom_angle_atom_site_label_3
_geom_angle_site_symmetry_1
_geom_angle_site_symmetry_3
_geom_angle
_geom_angle_publ_flag
C1 Fe1 C2 . . 41.52(19) n
C1 Fe1 C7 . . 120.7(3) n
C2 Fe1 C7 . . 107.0(3) n
C1 Fe1 C8 . . 155.5(2) n
C2 Fe1 C8 . . 119.7(3) n
C7 Fe1 C8 . . 40.4(3) n
C1 Fe1 C6 . . 108.2(3) n
C2 Fe1 C6 . . 125.8(3) n
C7 Fe1 C6 . . 40.7(3) n
C8 Fe1 C6 . . 67.9(3) n
C1 Fe1 C5 . . 41.4(2) n
C2 Fe1 C5 . . 69.2(2) n
C7 Fe1 C5 . . 157.0(3) n
C8 Fe1 C5 . . 161.4(2) n
C6 Fe1 C5 . . 122.0(3) n
C1 Fe1 C9 . . 162.2(2) n
C2 Fe1 C9 . . 155.0(2) n
C7 Fe1 C9 . . 68.4(3) n
C8 Fe1 C9 . . 40.8(3) n
C6 Fe1 C9 . . 67.8(3) n
C5 Fe1 C9 . . 124.7(2) n
C1 Fe1 C10 . . 125.0(2) n
C2 Fe1 C10 . . 162.7(3) n
C7 Fe1 C10 . . 68.8(3) n
C8 Fe1 C10 . . 68.7(3) n
C6 Fe1 C10 . . 40.4(3) n
C5 Fe1 C10 . . 107.7(2) n
C9 Fe1 C10 . . 40.7(3) n
C1 Fe1 C4 . . 68.9(2) n
C2 Fe1 C4 . . 68.3(2) n
C7 Fe1 C4 . . 161.0(3) n
C8 Fe1 C4 . . 124.5(2) n
C6 Fe1 C4 . . 156.7(3) n
C5 Fe1 C4 . . 40.5(2) n
C9 Fe1 C4 . . 107.6(2) n
C10 Fe1 C4 . . 121.2(3) n
C1 Fe1 C3 . . 68.9(2) n
C2 Fe1 C3 . . 40.5(2) n
C7 Fe1 C3 . . 124.5(3) n
C8 Fe1 C3 . . 107.0(3) n
C6 Fe1 C3 . . 162.2(3) n
C5 Fe1 C3 . . 68.3(2) n
C9 Fe1 C3 . . 120.4(3) n
C10 Fe1 C3 . . 155.6(3) n
C4 Fe1 C3 . . 40.2(2) n
C3 C2 C1 . . 108.2(5) n
C3 C2 Fe1 . . 70.8(3) n
C1 C2 Fe1 . . 69.2(3) n
C3 C2 H2 . . 125.9 n
C1 C2 H2 . . 125.9 n
Fe1 C2 H2 . . 125.7 n
O1 C11 N1 . . 121.3(5) n
O1 C11 C1 . . 121.6(4) n
N1 C11 C1 . . 117.0(4) n
C5 C1 C2 . . 106.8(4) n
C5 C1 C11 . . 130.8(4) y
C2 C1 C11 . . 122.4(5) y
C5 C1 Fe1 . . 69.6(3) n
C2 C1 Fe1 . . 69.3(3) n
C11 C1 Fe1 . . 125.2(4) n
C4 C5 C1 . . 107.9(5) n
C4 C5 Fe1 . . 70.3(3) n
C1 C5 Fe1 . . 68.9(3) n
C4 C5 H5 . . 126.0 n
C1 C5 H5 . . 126.0 n
Fe1 C5 H5 . . 126.3 n
C11 N1 C12 . . 127.1(4) n
C11 N1 H15 . . 116.5 n
C12 N1 H15 . . 116.5 n
C12 N2 C13 . . 124.4(4) n
C12 N2 H16 . . 117.8 n
C13 N2 H16 . . 117.8 n
N2 C13 C13 . 2_564 109.5(5) n
N2 C13 H13A . . 109.8 n
C13 C13 H13A 2_564 . 109.8 n
N2 C13 H13B . . 109.8 n
C13 C13 H13B 2_564 . 109.8 n
H13A C13 H13B . . 108.2 n
Cl2 C14 Cl3 . . 111.0(4) n
Cl2 C14 Cl1 . . 111.3(5) n
Cl3 C14 Cl1 . . 110.5(4) n
Cl2 C14 H17 . . 108.0 n
Cl3 C14 H17 . . 108.0 n
Cl1 C14 H17 . . 108.0 n
N2 C12 N1 . . 116.5(4) n
N2 C12 S1 . . 124.4(4) n
N1 C12 S1 . . 119.0(4) n
C7 C8 C9 . . 108.3(6) n
C7 C8 Fe1 . . 69.8(3) n
C9 C8 Fe1 . . 69.8(3) n
C7 C8 H8 . . 125.9 n
C9 C8 H8 . . 125.9 n
Fe1 C8 H8 . . 126.1 n
C4 C3 C2 . . 108.2(5) n
C4 C3 Fe1 . . 69.7(3) n
C2 C3 Fe1 . . 68.7(3) n
C4 C3 H3 . . 125.9 n
C2 C3 H3 . . 125.9 n
Fe1 C3 H3 . . 127.3 n
C10 C6 C7 . . 109.3(6) n
C10 C6 Fe1 . . 70.3(3) n
C7 C6 Fe1 . . 69.5(4) n
C10 C6 H6 . . 125.3 n
C7 C6 H6 . . 125.3 n
Fe1 C6 H6 . . 126.4 n
C8 C7 C6 . . 107.4(6) n
C8 C7 Fe1 . . 69.8(3) n
C6 C7 Fe1 . . 69.7(3) n
C8 C7 H7 . . 126.3 n
C6 C7 H7 . . 126.3 n
Fe1 C7 H7 . . 125.7 n
C3 C4 C5 . . 108.8(5) n
C3 C4 Fe1 . . 70.1(3) n
C5 C4 Fe1 . . 69.2(3) n
C3 C4 H4 . . 125.6 n
C5 C4 H4 . . 125.6 n
Fe1 C4 H4 . . 126.6 n
C10 C9 C8 . . 108.2(6) n
C10 C9 Fe1 . . 69.9(3) n
C8 C9 Fe1 . . 69.3(3) n
C10 C9 H9 . . 125.9 n
C8 C9 H9 . . 125.9 n
Fe1 C9 H9 . . 126.4 n
C6 C10 C9 . . 106.8(6) n
C6 C10 Fe1 . . 69.3(4) n
C9 C10 Fe1 . . 69.4(3) n
C6 C10 H10 . . 126.6 n
C9 C10 H10 . . 126.6 n
Fe1 C10 H10 . . 126.3 n

loop_
_geom_bond_atom_site_label_1
_geom_bond_atom_site_label_2
_geom_bond_site_symmetry_2
_geom_bond_distance
_geom_bond_publ_flag
Fe1 C1 . 2.023(5) n
Fe1 C2 . 2.024(5) n
Fe1 C7 . 2.029(6) n
Fe1 C8 . 2.030(6) n
Fe1 C6 . 2.031(6) n
Fe1 C5 . 2.033(5) n
Fe1 C9 . 2.036(6) n
Fe1 C10 . 2.044(6) n
Fe1 C4 . 2.047(5) n
Fe1 C3 . 2.053(5) n
C2 C3 . 1.412(8) n
C2 C1 . 1.435(7) n
C2 H2 . 0.9500 n
C11 O1 . 1.231(6) n
C11 N1 . 1.384(6) n
C11 C1 . 1.448(7) n
C1 C5 . 1.434(7) n
Cl1 C14 . 1.758(8) n
Cl2 C14 . 1.729(8) n
C5 C4 . 1.412(7) n
C5 H5 . 0.9500 n
N1 C12 . 1.394(6) n
N1 H15 . 0.8800 n
N2 C12 . 1.318(6) n
N2 C13 . 1.447(6) n
N2 H16 . 0.8800 ?
C13 C13 2_564 1.502(10) n
C13 H13A . 0.9900 n
C13 H13B . 0.9900 n
C14 Cl3 . 1.751(8) n
C14 H17 . 1.0000 n
C12 S1 . 1.665(5) n
C8 C7 . 1.401(9) n
C8 C9 . 1.419(9) n
C8 H8 . 0.9500 n
C3 C4 . 1.408(8) n
C3 H3 . 0.9500 n
C6 C10 . 1.407(10) n
C6 C7 . 1.413(9) n
C6 H6 . 0.9500 n
C7 H7 . 0.9500 n
C4 H4 . 0.9500 n
C9 C10 . 1.418(9) n
C9 H9 . 0.9500 n
C10 H10 . 0.9500 n

loop_
_geom_hbond_atom_site_label_D
_geom_hbond_atom_site_label_H
_geom_hbond_atom_site_label_A
_geom_hbond_site_symmetry_A
_geom_hbond_distance_DH
_geom_hbond_distance_HA
_geom_hbond_distance_DA
_geom_hbond_angle_DHA
_geom_hbond_publ_flag
N2 H16 O1 . 0.88 1.92 2.616(5) 135 y
N1 H15 S1 2_565 0.88 2.83 3.663(4) 158 y
C5 H5 S1 2_565 0.95 2.82 3.660(5) 147 y
C14 H17 O1 1_556 1.00 2.11 3.044(7) 155 y
